data_7026806
loop_
_publ_author_name
'Chen, Gong-Jun'
'Qiao, Xin'
'Tian, Jin-Lei'
'Xu, Jing-Yuan'
'Gu, Wen'
'Liu, Xin'
'Yan, Shi-Ping'

_publ_section_title
;
 Synthesis, DNA binding, photo-induced DNA cleavage and cytotoxicity
 studies of europium(III) complexes.
;
_journal_issue 44
_journal_name_full 'Dalton transactions (Cambridge, England : 2003)'
_journal_page_first 10637
_journal_page_last 10643
_journal_paper_doi 10.1039/c0dt00718h
_journal_volume 39
_journal_year 2010
_chemical_formula_sum 'C29 H28 Eu N4 O6'
_chemical_formula_weight 680.52
_chemical_name_systematic
;
?
;
_space_group_IT_number 2
_symmetry_cell_setting triclinic
_symmetry_space_group_name_Hall '-P 1'
_symmetry_space_group_name_H-M 'P -1'
_atom_sites_solution_hydrogens geom
_atom_sites_solution_primary direct
_atom_sites_solution_secondary difmap
_audit_creation_method SHELXL-97
_cell_angle_alpha 100.16(3)
_cell_angle_beta 92.57(3)
_cell_angle_gamma 99.41(3)
_cell_formula_units_Z 2
_cell_length_a 9.5250(19)
_cell_length_b 9.6630(19)
_cell_length_c 16.224(3)
_cell_measurement_temperature 293(2)
_cell_volume 1445.9(5)
_computing_cell_refinement 'Bruker XSCANS'
_computing_data_collection 'Bruker XSCANS'
_computing_data_reduction 'Bruker SHELXTL'
_computing_molecular_graphics 'Bruker SHELXTL'
_computing_publication_material 'Bruker SHELXTL'
_computing_structure_refinement 'SHELXL-97 (Sheldrick, 1997)'
_computing_structure_solution 'SHELXS-97 (Sheldrick, 1990)'
_diffrn_ambient_temperature 293(2)
_diffrn_measured_fraction_theta_full 0.989
_diffrn_measured_fraction_theta_max 0.989
_diffrn_measurement_device_type 'Bruker P4'
_diffrn_measurement_method '\w scans'
_diffrn_radiation_monochromator graphite
_diffrn_radiation_source 'fine-focus sealed tube'
_diffrn_radiation_type MoK\a
_diffrn_radiation_wavelength 0.71073
_diffrn_reflns_av_R_equivalents 0.0760
_diffrn_reflns_av_sigmaI/netI 0.1457
_diffrn_reflns_limit_h_max 10
_diffrn_reflns_limit_h_min -11
_diffrn_reflns_limit_k_max 11
_diffrn_reflns_limit_k_min -10
_diffrn_reflns_limit_l_max 19
_diffrn_reflns_limit_l_min -19
_diffrn_reflns_number 8546
_diffrn_reflns_theta_full 25.30
_diffrn_reflns_theta_max 25.30
_diffrn_reflns_theta_min 3.03
_exptl_absorpt_coefficient_mu 2.217
_exptl_absorpt_correction_T_max 0.642
_exptl_absorpt_correction_T_min 0.455
_exptl_absorpt_correction_type multi-scan
_exptl_absorpt_process_details crystalclear
_exptl_crystal_colour colorless
_exptl_crystal_density_diffrn 1.563
_exptl_crystal_density_method 'not measured'
_exptl_crystal_description prism
_exptl_crystal_F_000 682
_exptl_crystal_size_max 0.4
_exptl_crystal_size_mid 0.3
_exptl_crystal_size_min 0.2
_refine_diff_density_max 1.857
_refine_diff_density_min -2.122
_refine_diff_density_rms 0.170
_refine_ls_extinction_method none
_refine_ls_goodness_of_fit_ref 1.083
_refine_ls_hydrogen_treatment constr
_refine_ls_matrix_type full
_refine_ls_number_parameters 367
_refine_ls_number_reflns 5220
_refine_ls_number_restraints 0
_refine_ls_restrained_S_all 1.083
_refine_ls_R_factor_all 0.1293
_refine_ls_R_factor_gt 0.0842
_refine_ls_shift/su_max 0.013
_refine_ls_shift/su_mean 0.001
_refine_ls_structure_factor_coef Fsqd
_refine_ls_weighting_details 'calc w=1/[\s^2^(Fo^2^)+(0.0711P)^2^+0.0000P] where P=(Fo^2^+2Fc^2^)/3'
_refine_ls_weighting_scheme calc
_refine_ls_wR_factor_gt 0.1657
_refine_ls_wR_factor_ref 0.1828
_reflns_number_gt 3804
_reflns_number_total 5220
_reflns_threshold_expression >2sigma(I)
_cod_data_source_file c0dt00718h.txt
_cod_data_source_block a
_cod_original_sg_symbol_H-M p-1
_cod_original_formula_sum 'C29 H28 Eu N4 O6 '
_cod_database_code 7026806

loop_
_symmetry_equiv_pos_as_xyz
'x, y, z'
'-x, -y, -z'

loop_
_atom_site_label
_atom_site_type_symbol
_atom_site_fract_x
_atom_site_fract_y
_atom_site_fract_z
_atom_site_U_iso_or_equiv
_atom_site_adp_type
_atom_site_occupancy
_atom_site_symmetry_multiplicity
_atom_site_calc_flag
_atom_site_refinement_flags
Eu1 Eu 0.55734(6) 0.72317(6) 0.26768(3) 0.0420(2) Uani 1 1 d .
O1 O 0.4712(8) 0.6597(9) 0.3922(5) 0.060(2) Uani 1 1 d .
O2 O 0.4462(8) 0.9109(8) 0.3327(5) 0.055(2) Uani 1 1 d .
O3 O 0.7430(9) 0.9251(8) 0.2949(6) 0.067(2) Uani 1 1 d .
O4 O 0.7568(7) 0.6500(8) 0.3332(5) 0.050(2) Uani 1 1 d .
O5 O 0.4751(8) 0.8157(8) 0.1517(5) 0.056(2) Uani 1 1 d .
N1 N 0.2838(9) 0.6139(10) 0.2271(5) 0.045(2) Uani 1 1 d .
N2 N 0.4813(9) 0.4402(9) 0.2347(5) 0.042(2) Uani 1 1 d .
N3 N -0.0871(11) 0.1995(11) 0.1436(7) 0.068(3) Uani 1 1 d .
N4 N 0.1154(11) 0.0195(11) 0.1523(7) 0.069(3) Uani 1 1 d .
C1 C 0.1848(12) 0.6971(12) 0.2248(7) 0.053(3) Uani 1 1 d .
H1 H 0.2145 0.7955 0.2365 0.064 Uiso 1 1 calc R
C2 C 0.0433(12) 0.6455(13) 0.2062(7) 0.051(3) Uani 1 1 d .
H2 H -0.0205 0.7087 0.2056 0.061 Uiso 1 1 calc R
C3 C -0.0059(12) 0.5026(14) 0.1886(7) 0.056(3) Uani 1 1 d .
C4 C 0.0923(11) 0.4085(12) 0.1908(6) 0.042(3) Uani 1 1 d .
C5 C 0.0516(11) 0.2551(12) 0.1685(7) 0.047(3) Uani 1 1 d .
C6 C -0.1229(16) 0.0579(17) 0.1260(9) 0.086(5) Uani 1 1 d .
H6 H -0.2182 0.0157 0.1132 0.103 Uiso 1 1 calc R
C7 C -0.0149(16) -0.0305(14) 0.1265(10) 0.086(5) Uani 1 1 d .
H7 H -0.0411 -0.1283 0.1071 0.103 Uiso 1 1 calc R
C8 C 0.1501(12) 0.1634(13) 0.1723(7) 0.052(3) Uani 1 1 d .
C9 C 0.3044(11) 0.2247(12) 0.1976(7) 0.047(3) Uani 1 1 d .
C10 C 0.4071(12) 0.1429(12) 0.2049(7) 0.051(3) Uani 1 1 d .
H10 H 0.3828 0.0439 0.1932 0.062 Uiso 1 1 calc R
C11 C 0.5411(14) 0.2042(13) 0.2287(8) 0.062(3) Uani 1 1 d .
H11 H 0.6096 0.1490 0.2377 0.074 Uiso 1 1 calc R
C12 C 0.5787(12) 0.3541(12) 0.2401(7) 0.052(3) Uani 1 1 d .
H12 H 0.6743 0.3955 0.2519 0.063 Uiso 1 1 calc R
C13 C 0.3453(10) 0.3762(11) 0.2139(6) 0.041(3) Uani 1 1 d .
C14 C 0.2385(11) 0.4681(12) 0.2113(6) 0.046(3) Uani 1 1 d .
C15 C 0.3504(17) 0.6143(17) 0.5123(9) 0.093(5) Uani 1 1 d .
H15A H 0.2864 0.5293 0.4856 0.140 Uiso 1 1 calc R
H15B H 0.3029 0.6680 0.5545 0.140 Uiso 1 1 calc R
H15C H 0.4329 0.5888 0.5380 0.140 Uiso 1 1 calc R
C16 C 0.3963(13) 0.7044(15) 0.4473(8) 0.062(3) Uani 1 1 d .
C17 C 0.3513(13) 0.8380(14) 0.4541(8) 0.060(3) Uani 1 1 d .
H17 H 0.2981 0.8645 0.4991 0.072 Uiso 1 1 calc R
C18 C 0.3801(12) 0.9354(13) 0.3981(7) 0.054(3) Uani 1 1 d .
C19 C 0.3233(14) 1.0738(14) 0.4110(8) 0.074(4) Uani 1 1 d .
H19A H 0.3993 1.1512 0.4084 0.112 Uiso 1 1 calc R
H19B H 0.2852 1.0890 0.4650 0.112 Uiso 1 1 calc R
H19C H 0.2494 1.0692 0.3679 0.112 Uiso 1 1 calc R
C20 C 0.3670(15) 0.8414(16) 0.0210(9) 0.085(5) Uani 1 1 d .
H20A H 0.2875 0.8564 0.0538 0.127 Uiso 1 1 calc R
H20B H 0.3345 0.7723 -0.0291 0.127 Uiso 1 1 calc R
H20C H 0.4097 0.9298 0.0062 0.127 Uiso 1 1 calc R
C21 C 0.4782(13) 0.7861(12) 0.0728(8) 0.054(3) Uani 1 1 d .
C22 C 0.5753(14) 0.7106(15) 0.0298(8) 0.072(4) Uani 1 1 d .
H22 H 0.5773 0.7064 -0.0278 0.087 Uiso 1 1 calc R
C23 C 0.6699(11) 0.6410(13) 0.0699(8) 0.055(3) Uani 1 1 d .
C24 C 0.7636(14) 0.5617(17) 0.0143(8) 0.085(5) Uani 1 1 d .
H24A H 0.8571 0.6184 0.0181 0.128 Uiso 1 1 calc R
H24B H 0.7234 0.5428 -0.0427 0.128 Uiso 1 1 calc R
H24C H 0.7701 0.4730 0.0319 0.128 Uiso 1 1 calc R
C25 C 0.9198(14) 1.1174(13) 0.3595(9) 0.078(4) Uani 1 1 d .
H25A H 0.8572 1.1690 0.3342 0.116 Uiso 1 1 calc R
H25B H 1.0091 1.1264 0.3340 0.116 Uiso 1 1 calc R
H25C H 0.9361 1.1556 0.4186 0.116 Uiso 1 1 calc R
C26 C 0.8511(13) 0.9589(12) 0.3463(8) 0.054(3) Uani 1 1 d .
C27 C 0.9165(13) 0.8638(13) 0.3851(8) 0.060(3) Uani 1 1 d .
H27 H 0.9997 0.9013 0.4195 0.072 Uiso 1 1 calc R
C28 C 0.8664(12) 0.7194(14) 0.3758(7) 0.055(3) Uani 1 1 d .
C29 C 0.9536(13) 0.6271(14) 0.4182(9) 0.072(4) Uani 1 1 d .
H29A H 0.9241 0.6244 0.4738 0.108 Uiso 1 1 calc R
H29B H 1.0532 0.6672 0.4213 0.108 Uiso 1 1 calc R
H29C H 0.9378 0.5319 0.3858 0.108 Uiso 1 1 calc R
O6 O 0.6851(8) 0.6411(9) 0.1468(5) 0.060(2) Uani 1 1 d .

loop_
_atom_site_aniso_label
_atom_site_aniso_U_11
_atom_site_aniso_U_22
_atom_site_aniso_U_33
_atom_site_aniso_U_23
_atom_site_aniso_U_13
_atom_site_aniso_U_12
Eu1 0.0395(3) 0.0485(4) 0.0370(3) 0.0033(2) 0.0048(2) 0.0099(2)
O1 0.053(5) 0.077(6) 0.053(5) 0.007(4) 0.018(4) 0.020(4)
O2 0.060(5) 0.047(5) 0.058(5) 0.003(4) 0.014(4) 0.015(4)
O3 0.053(5) 0.052(5) 0.089(7) 0.013(5) -0.008(5) -0.004(4)
O4 0.039(4) 0.063(5) 0.046(4) 0.007(4) 0.002(4) 0.001(4)
O5 0.072(6) 0.064(5) 0.040(5) 0.007(4) 0.006(4) 0.035(4)
N1 0.034(5) 0.053(6) 0.047(5) 0.002(5) 0.006(4) 0.014(4)
N2 0.037(5) 0.048(5) 0.043(5) 0.006(4) 0.007(4) 0.014(4)
N3 0.056(7) 0.063(7) 0.084(8) 0.019(6) -0.016(6) 0.004(6)
N4 0.063(7) 0.045(6) 0.090(8) 0.005(6) -0.009(6) -0.002(5)
C1 0.058(8) 0.041(6) 0.064(8) 0.015(6) 0.015(6) 0.010(6)
C2 0.039(7) 0.063(8) 0.056(8) 0.014(6) 0.009(5) 0.021(6)
C3 0.038(7) 0.081(10) 0.054(8) 0.024(7) 0.002(6) 0.010(6)
C4 0.034(6) 0.053(7) 0.042(6) 0.013(5) 0.006(5) 0.008(5)
C5 0.032(6) 0.054(7) 0.059(8) 0.026(6) 0.011(5) 0.003(6)
C6 0.076(10) 0.077(11) 0.094(12) 0.013(9) -0.024(9) -0.010(9)
C7 0.081(11) 0.044(8) 0.121(14) 0.015(8) -0.013(10) -0.016(8)
C8 0.048(7) 0.056(8) 0.048(7) 0.011(6) 0.000(5) 0.002(6)
C9 0.041(6) 0.059(8) 0.045(7) 0.012(6) 0.004(5) 0.017(6)
C10 0.049(7) 0.041(7) 0.060(8) 0.003(6) 0.000(6) 0.002(6)
C11 0.077(10) 0.053(8) 0.060(8) 0.005(6) 0.006(7) 0.032(7)
C12 0.046(7) 0.053(8) 0.057(8) 0.005(6) 0.006(6) 0.012(6)
C13 0.032(6) 0.053(7) 0.040(6) 0.008(5) 0.005(5) 0.011(5)
C14 0.047(7) 0.057(8) 0.036(6) 0.008(6) -0.001(5) 0.015(6)
C15 0.108(12) 0.113(13) 0.081(11) 0.046(10) 0.047(9) 0.042(10)
C16 0.054(8) 0.081(10) 0.055(8) 0.018(8) 0.004(6) 0.017(7)
C17 0.059(8) 0.077(9) 0.048(8) 0.016(7) 0.020(6) 0.014(7)
C18 0.044(7) 0.069(8) 0.046(7) -0.003(7) 0.001(6) 0.016(6)
C19 0.070(9) 0.078(10) 0.071(9) -0.007(8) 0.013(7) 0.019(8)
C20 0.090(11) 0.110(12) 0.061(9) 0.010(9) -0.016(8) 0.047(9)
C21 0.064(8) 0.049(7) 0.048(8) 0.014(6) 0.006(6) 0.004(6)
C22 0.064(9) 0.103(11) 0.048(8) 0.005(8) -0.001(7) 0.024(8)
C23 0.038(7) 0.067(8) 0.055(8) -0.001(7) 0.011(6) 0.006(6)
C24 0.069(9) 0.128(13) 0.054(8) -0.013(8) 0.013(7) 0.032(9)
C25 0.081(10) 0.056(8) 0.088(11) -0.006(8) 0.005(8) 0.011(7)
C26 0.049(7) 0.050(7) 0.059(8) -0.002(6) 0.012(6) 0.006(6)
C27 0.052(8) 0.062(9) 0.057(8) -0.001(7) -0.006(6) 0.005(7)
C28 0.039(7) 0.078(9) 0.044(7) 0.009(7) 0.007(5) 0.001(6)
C29 0.063(9) 0.077(9) 0.073(9) 0.018(8) -0.015(7) 0.004(7)
O6 0.059(5) 0.093(6) 0.034(5) 0.009(4) 0.017(4) 0.030(5)

loop_
_atom_type_symbol
_atom_type_description
_atom_type_scat_dispersion_real
_atom_type_scat_dispersion_imag
_atom_type_scat_source
C C 0.0033 0.0016 'International Tables Vol C Tables 4.2.6.8 and 6.1.1.4'
H H 0.0000 0.0000 'International Tables Vol C Tables 4.2.6.8 and 6.1.1.4'
Eu Eu -0.1578 3.6682 'International Tables Vol C Tables 4.2.6.8 and 6.1.1.4'
N N 0.0061 0.0033 'International Tables Vol C Tables 4.2.6.8 and 6.1.1.4'
O O 0.0106 0.0060 'International Tables Vol C Tables 4.2.6.8 and 6.1.1.4'

loop_
_geom_angle_atom_site_label_1
_geom_angle_atom_site_label_2
_geom_angle_atom_site_label_3
_geom_angle
O1 Eu1 O2 73.0(3)
O1 Eu1 O3 112.1(3)
O2 Eu1 O3 75.7(3)
O1 Eu1 O5 138.4(3)
O2 Eu1 O5 77.3(3)
O3 Eu1 O5 87.3(3)
O1 Eu1 O4 76.1(3)
O2 Eu1 O4 123.2(3)
O3 Eu1 O4 73.5(3)
O5 Eu1 O4 145.4(3)
O1 Eu1 O6 142.7(3)
O2 Eu1 O6 144.3(3)
O3 Eu1 O6 85.6(3)
O5 Eu1 O6 71.6(3)
O4 Eu1 O6 78.3(3)
O1 Eu1 N1 75.5(3)
O2 Eu1 N1 78.6(3)
O3 Eu1 N1 149.3(3)
O5 Eu1 N1 70.6(3)
O4 Eu1 N1 136.0(3)
O6 Eu1 N1 106.4(3)
O1 Eu1 N2 74.1(3)
O2 Eu1 N2 133.5(3)
O3 Eu1 N2 148.4(3)
O5 Eu1 N2 108.6(3)
O4 Eu1 N2 78.4(2)
O6 Eu1 N2 74.5(3)
N1 Eu1 N2 61.8(3)
C16 O1 Eu1 137.9(9)
C18 O2 Eu1 135.8(8)
C26 O3 Eu1 132.3(8)
C28 O4 Eu1 132.0(8)
C21 O5 Eu1 135.8(8)
C1 N1 C14 117.8(9)
C1 N1 Eu1 121.7(7)
C14 N1 Eu1 120.4(6)
C13 N2 C12 116.9(9)
C13 N2 Eu1 122.0(7)
C12 N2 Eu1 121.1(7)
C6 N3 C5 117.3(11)
C7 N4 C8 115.9(11)
N1 C1 C2 123.6(11)
N1 C1 H1 118.2
C2 C1 H1 118.2
C3 C2 C1 120.6(11)
C3 C2 H2 119.7
C1 C2 H2 119.7
C2 C3 C4 118.9(10)
C3 C4 C14 118.2(10)
C3 C4 C5 123.0(10)
C14 C4 C5 118.8(10)
N3 C5 C8 119.5(10)
N3 C5 C4 118.4(10)
C8 C5 C4 122.2(9)
N3 C6 C7 120.4(12)
N3 C6 H6 119.8
C7 C6 H6 119.8
N4 C7 C6 122.9(12)
N4 C7 H7 118.5
C6 C7 H7 118.5
N4 C8 C5 123.6(10)
N4 C8 C9 116.8(10)
C5 C8 C9 119.6(10)
C10 C9 C13 118.7(10)
C10 C9 C8 123.4(11)
C13 C9 C8 117.8(9)
C11 C10 C9 120.3(11)
C11 C10 H10 119.8
C9 C10 H10 119.8
C10 C11 C12 119.2(11)
C10 C11 H11 120.4
C12 C11 H11 120.4
N2 C12 C11 122.8(11)
N2 C12 H12 118.6
C11 C12 H12 118.6
N2 C13 C9 121.9(9)
N2 C13 C14 117.3(9)
C9 C13 C14 120.7(9)
N1 C14 C4 120.9(10)
N1 C14 C13 118.4(9)
C4 C14 C13 120.7(10)
C16 C15 H15A 109.5
C16 C15 H15B 109.5
H15A C15 H15B 109.5
C16 C15 H15C 109.5
H15A C15 H15C 109.5
H15B C15 H15C 109.5
O1 C16 C17 123.2(13)
O1 C16 C15 119.4(12)
C17 C16 C15 117.4(12)
C16 C17 C18 125.7(12)
C16 C17 H17 117.1
C18 C17 H17 117.1
O2 C18 C17 124.0(11)
O2 C18 C19 115.1(12)
C17 C18 C19 120.8(11)
C18 C19 H19A 109.5
C18 C19 H19B 109.5
H19A C19 H19B 109.5
C18 C19 H19C 109.5
H19A C19 H19C 109.5
H19B C19 H19C 109.5
C21 C20 H20A 109.5
C21 C20 H20B 109.5
H20A C20 H20B 109.5
C21 C20 H20C 109.5
H20A C20 H20C 109.5
H20B C20 H20C 109.5
O5 C21 C22 125.4(11)
O5 C21 C20 116.1(11)
C22 C21 C20 118.5(11)
C21 C22 C23 123.1(12)
C21 C22 H22 118.4
C23 C22 H22 118.4
O6 C23 C22 126.6(11)
O6 C23 C24 117.1(11)
C22 C23 C24 116.2(12)
C23 C24 H24A 109.5
C23 C24 H24B 109.5
H24A C24 H24B 109.5
C23 C24 H24C 109.5
H24A C24 H24C 109.5
H24B C24 H24C 109.5
C26 C25 H25A 109.5
C26 C25 H25B 109.5
H25A C25 H25B 109.5
C26 C25 H25C 109.5
H25A C25 H25C 109.5
H25B C25 H25C 109.5
O3 C26 C27 125.8(11)
O3 C26 C25 114.1(11)
C27 C26 C25 120.0(11)
C28 C27 C26 124.8(11)
C28 C27 H27 117.6
C26 C27 H27 117.6
O4 C28 C27 127.1(12)
O4 C28 C29 113.8(11)
C27 C28 C29 119.1(10)
C28 C29 H29A 109.5
C28 C29 H29B 109.5
H29A C29 H29B 109.5
C28 C29 H29C 109.5
H29A C29 H29C 109.5
H29B C29 H29C 109.5
C23 O6 Eu1 134.5(7)

loop_
_geom_bond_atom_site_label_1
_geom_bond_atom_site_label_2
_geom_bond_distance
Eu1 O1 2.357(8)
Eu1 O2 2.362(7)
Eu1 O3 2.372(8)
Eu1 O5 2.375(7)
Eu1 O4 2.400(7)
Eu1 O6 2.437(7)
Eu1 N1 2.653(8)
Eu1 N2 2.663(8)
O1 C16 1.231(14)
O2 C18 1.264(13)
O3 C26 1.257(13)
O4 C28 1.249(12)
O5 C21 1.265(13)
N1 C1 1.338(13)
N1 C14 1.379(14)
N2 C13 1.342(12)
N2 C12 1.353(13)
N3 C6 1.331(16)
N3 C5 1.357(13)
N4 C7 1.278(15)
N4 C8 1.352(14)
C1 C2 1.359(15)
C1 H1 0.9300
C2 C3 1.358(16)
C2 H2 0.9300
C3 C4 1.410(15)
C4 C14 1.418(14)
C4 C5 1.445(15)
C5 C8 1.398(15)
C6 C7 1.442(19)
C6 H6 0.9300
C7 H7 0.9300
C8 C9 1.502(15)
C9 C10 1.367(14)
C9 C13 1.425(15)
C10 C11 1.325(16)
C10 H10 0.9300
C11 C12 1.411(16)
C11 H11 0.9300
C12 H12 0.9300
C13 C14 1.459(14)
C15 C16 1.518(18)
C15 H15A 0.9600
C15 H15B 0.9600
C15 H15C 0.9600
C16 C17 1.413(17)
C17 C18 1.423(17)
C17 H17 0.9300
C18 C19 1.508(16)
C19 H19A 0.9600
C19 H19B 0.9600
C19 H19C 0.9600
C20 C21 1.541(16)
C20 H20A 0.9600
C20 H20B 0.9600
C20 H20C 0.9600
C21 C22 1.405(17)
C22 C23 1.410(17)
C22 H22 0.9300
C23 O6 1.249(13)
C23 C24 1.500(16)
C24 H24A 0.9600
C24 H24B 0.9600
C24 H24C 0.9600
C25 C26 1.537(16)
C25 H25A 0.9600
C25 H25B 0.9600
C25 H25C 0.9600
C26 C27 1.408(16)
C27 C28 1.378(17)
C27 H27 0.9300
C28 C29 1.538(16)
C29 H29A 0.9600
C29 H29B 0.9600
C29 H29C 0.9600
